data_7203421
loop_
_publ_author_name
'Xiaowei Zhan'
'Chad Risko'
'Alexander Korlyukov'
'Francis Sena'
'Tatiana V. Timofeeva'
'Mikhail Yu. Antipin'
'Stephen Barlow'
'Jean-Luc Br\'edas'
'Seth R. Marder'

_publ_section_title
;
 Comparative studies of the geometric and electronic properties of
 1,1-disubstituted-2,3,4,5-tetraphenylsiloles and
 1,1,2,2-tetramethyl-3,4,5,6-tetraphenyl-1,2-disila-3,5-cyclohexadiene
;
_journal_issue 39
_journal_name_full 'Journal of Materials Chemistry'
_journal_page_first 3814
_journal_paper_doi 10.1039/b605343b
_journal_volume 16
_journal_year 2006
_chemical_formula_moiety 'C30 H26 O2 Si'
_chemical_formula_sum 'C30 H26 O2 Si'
_chemical_formula_weight 446.60
_chemical_name_systematic
;
?
;
_space_group_IT_number 15
_symmetry_cell_setting monoclinic
_symmetry_space_group_name_Hall '-C 2yc'
_symmetry_space_group_name_H-M 'C 1 2/c 1'
_atom_sites_solution_hydrogens geom
_atom_sites_solution_primary direct
_atom_sites_solution_secondary difmap
_audit_creation_method SHELXL-97
_cell_angle_alpha 90.00
_cell_angle_beta 93.294(10)
_cell_angle_gamma 90.00
_cell_formula_units_Z 12
_cell_length_a 27.005(7)
_cell_length_b 16.153(7)
_cell_length_c 16.336(5)
_cell_measurement_reflns_used 972
_cell_measurement_temperature 120(2)
_cell_measurement_theta_max 25.87
_cell_measurement_theta_min 2.12
_cell_volume 7114(4)
_computing_cell_refinement 'SAINTPlus (Bruker, 1998a)'
_computing_data_collection 'SMART (Bruker, 1998b)'
_computing_data_reduction 'SAINTPlus (Bruker, 1998a)'
_computing_molecular_graphics 'SHELXTL ver. 5.1 (Sheldrick, 1998b)'
_computing_publication_material 'SHELXTL ver. 5.1 (Sheldrick, 1998b)'
_computing_structure_refinement 'SHELXTL ver. 5.1 (Sheldrick, 1998b)'
_computing_structure_solution 'SHELXTL ver. 5.1 (Sheldrick, 1998b)'
_diffrn_ambient_temperature 120(2)
_diffrn_measured_fraction_theta_full 1.000
_diffrn_measured_fraction_theta_max 1.000
_diffrn_measurement_device_type 'Bruker Smart 1000 CCD area detector'
_diffrn_measurement_method 'phi and omega scans'
_diffrn_radiation_monochromator graphite
_diffrn_radiation_source 'fine-focus sealed tube'
_diffrn_radiation_type MoK\a
_diffrn_radiation_wavelength 0.71073
_diffrn_reflns_av_R_equivalents 0.0661
_diffrn_reflns_av_sigmaI/netI 0.0744
_diffrn_reflns_limit_h_max 33
_diffrn_reflns_limit_h_min -33
_diffrn_reflns_limit_k_max 12
_diffrn_reflns_limit_k_min -19
_diffrn_reflns_limit_l_max 20
_diffrn_reflns_limit_l_min -20
_diffrn_reflns_number 22456
_diffrn_reflns_theta_full 26.02
_diffrn_reflns_theta_max 26.02
_diffrn_reflns_theta_min 1.47
_exptl_absorpt_coefficient_mu 0.124
_exptl_absorpt_correction_T_max 0.934
_exptl_absorpt_correction_T_min 0.934
_exptl_absorpt_correction_type multi-scan
_exptl_absorpt_process_details 'SADABS (Sheldrick, 1998a)'
_exptl_crystal_colour yellow
_exptl_crystal_density_diffrn 1.251
_exptl_crystal_density_method 'not measured'
_exptl_crystal_description prism
_exptl_crystal_F_000 2832
_exptl_crystal_size_max 0.08
_exptl_crystal_size_mid 0.06
_exptl_crystal_size_min 0.06
_refine_diff_density_max 0.528
_refine_diff_density_min -0.344
_refine_diff_density_rms 0.056
_refine_ls_extinction_method none
_refine_ls_goodness_of_fit_ref 1.014
_refine_ls_hydrogen_treatment constr
_refine_ls_matrix_type full
_refine_ls_number_parameters 450
_refine_ls_number_reflns 7021
_refine_ls_number_restraints 0
_refine_ls_restrained_S_all 1.014
_refine_ls_R_factor_all 0.1030
_refine_ls_R_factor_gt 0.0547
_refine_ls_shift/su_max 0.000
_refine_ls_shift/su_mean 0.000
_refine_ls_structure_factor_coef Fsqd
_refine_ls_weighting_details 'calc w=1/[\s^2^(Fo^2^)+(0.0291P)^2^+10.966P] where P=(Fo^2^+2Fc^2^)/3'
_refine_ls_weighting_scheme calc
_refine_ls_wR_factor_gt 0.1065
_refine_ls_wR_factor_ref 0.1182
_reflns_number_gt 4211
_reflns_number_total 7021
_reflns_threshold_expression I>2\s(I)
_cod_data_source_file b605343b.txt
_cod_data_source_block COMPOUND_III
_cod_depositor_comments
;
The following automatic conversions were performed:
'_symmetry_cell_setting' value 'Monoclinic' changed to 'monoclinic'
according to '/home/saulius/struct/CIF-dictionaries/cif_core.dic'
dictionary named 'cif_core.dic' version 2.4.1 from 2010-06-29.

Automatic conversion script
Id: cif_fix_enum 1527 2010-12-29 10:47:43Z saulius 
;
_cod_original_sg_symbol_H-M C2/c
_cod_database_code 7203421

loop_
_symmetry_equiv_pos_as_xyz
'x, y, z'
'-x, y, -z+1/2'
'x+1/2, y+1/2, z'
'-x+1/2, y+1/2, -z+1/2'
'-x, -y, -z'
'x, -y, z-1/2'
'-x+1/2, -y+1/2, -z'
'x+1/2, -y+1/2, z-1/2'

loop_
_atom_site_label
_atom_site_type_symbol
_atom_site_fract_x
_atom_site_fract_y
_atom_site_fract_z
_atom_site_U_iso_or_equiv
_atom_site_adp_type
_atom_site_occupancy
_atom_site_symmetry_multiplicity
_atom_site_calc_flag
_atom_site_refinement_flags
_atom_site_disorder_assembly
_atom_site_disorder_group
Si1 Si 0.11080(3) 0.76057(6) 0.09373(5) 0.0349(2) Uani 1 1 d . . .
O1 O 0.05948(7) 0.70880(15) 0.07687(12) 0.0485(6) Uani 1 1 d . . .
O2 O 0.10261(7) 0.85070(14) 0.05177(12) 0.0464(6) Uani 1 1 d . . .
C2 C 0.16284(9) 0.69701(18) 0.05886(15) 0.0280(6) Uani 1 1 d . . .
C3 C 0.19033(9) 0.67425(17) 0.12692(15) 0.0268(6) Uani 1 1 d . . .
C4 C 0.17523(9) 0.71179(17) 0.20760(15) 0.0269(6) Uani 1 1 d . . .
C5 C 0.13514(9) 0.76131(18) 0.20359(15) 0.0287(6) Uani 1 1 d . . .
C6 C 0.01123(11) 0.7302(3) 0.0968(2) 0.0622(11) Uani 1 1 d . . .
H6A H -0.0116 0.6885 0.0765 0.093 Uiso 1 1 calc R . .
H6B H 0.0023 0.7825 0.0722 0.093 Uiso 1 1 calc R . .
H6C H 0.0100 0.7343 0.1553 0.093 Uiso 1 1 calc R . .
C7 C 0.14208(12) 0.9099(2) 0.0498(2) 0.0653(11) Uani 1 1 d . . .
H7A H 0.1313 0.9565 0.0168 0.098 Uiso 1 1 calc R . .
H7B H 0.1703 0.8847 0.0267 0.098 Uiso 1 1 calc R . .
H7C H 0.1511 0.9283 0.1045 0.098 Uiso 1 1 calc R . .
C21 C 0.17095(9) 0.67344(17) -0.02686(15) 0.0269(6) Uani 1 1 d . . .
C22 C 0.13058(10) 0.66840(18) -0.08387(16) 0.0332(7) Uani 1 1 d . . .
H22B H 0.0991 0.6810 -0.0674 0.040 Uiso 1 1 calc R . .
C23 C 0.13614(11) 0.64514(19) -0.16415(17) 0.0392(8) Uani 1 1 d . . .
H23A H 0.1085 0.6412 -0.2006 0.047 Uiso 1 1 calc R . .
C24 C 0.18267(11) 0.62777(19) -0.19026(17) 0.0387(7) Uani 1 1 d . . .
H24A H 0.1865 0.6112 -0.2441 0.046 Uiso 1 1 calc R . .
C25 C 0.22346(11) 0.63512(19) -0.13622(16) 0.0367(7) Uani 1 1 d . . .
H25A H 0.2550 0.6251 -0.1541 0.044 Uiso 1 1 calc R . .
C26 C 0.21788(10) 0.65721(18) -0.05566(16) 0.0320(7) Uani 1 1 d . . .
H26A H 0.2458 0.6614 -0.0198 0.038 Uiso 1 1 calc R . .
C31 C 0.23083(9) 0.61156(18) 0.12936(14) 0.0262(6) Uani 1 1 d . . .
C32 C 0.21933(10) 0.53061(18) 0.10855(15) 0.0322(7) Uani 1 1 d . . .
H32A H 0.1868 0.5170 0.0919 0.039 Uiso 1 1 calc R . .
C33 C 0.25518(11) 0.46972(19) 0.11209(16) 0.0412(8) Uani 1 1 d . . .
H33A H 0.2468 0.4155 0.0979 0.049 Uiso 1 1 calc R . .
C34 C 0.30348(12) 0.4893(2) 0.13672(18) 0.0465(8) Uani 1 1 d . . .
H34B H 0.3277 0.4483 0.1398 0.056 Uiso 1 1 calc R . .
C35 C 0.31561(11) 0.5696(2) 0.15662(17) 0.0429(8) Uani 1 1 d . . .
H35B H 0.3483 0.5829 0.1725 0.051 Uiso 1 1 calc R . .
C36 C 0.27981(9) 0.63113(19) 0.15337(15) 0.0325(7) Uani 1 1 d . . .
H36B H 0.2884 0.6853 0.1672 0.039 Uiso 1 1 calc R . .
C41 C 0.20731(9) 0.69068(18) 0.28268(15) 0.0262(6) Uani 1 1 d . . .
C42 C 0.20931(9) 0.61147(18) 0.31505(16) 0.0303(7) Uani 1 1 d . . .
H42A H 0.1897 0.5700 0.2905 0.036 Uiso 1 1 calc R . .
C43 C 0.24003(10) 0.5932(2) 0.38336(17) 0.0376(7) Uani 1 1 d . . .
H43A H 0.2406 0.5400 0.4052 0.045 Uiso 1 1 calc R . .
C44 C 0.26974(11) 0.6539(2) 0.41884(17) 0.0438(8) Uani 1 1 d . . .
H44A H 0.2909 0.6417 0.4642 0.053 Uiso 1 1 calc R . .
C45 C 0.26816(11) 0.7328(2) 0.38715(18) 0.0442(8) Uani 1 1 d . . .
H45A H 0.2882 0.7738 0.4114 0.053 Uiso 1 1 calc R . .
C46 C 0.23709(10) 0.75170(19) 0.31966(16) 0.0347(7) Uani 1 1 d . . .
H46A H 0.2361 0.8053 0.2990 0.042 Uiso 1 1 calc R . .
C51 C 0.11300(9) 0.80755(18) 0.27101(15) 0.0280(6) Uani 1 1 d . . .
C52 C 0.11865(9) 0.78459(18) 0.35380(16) 0.0312(7) Uani 1 1 d . . .
H52A H 0.1364 0.7371 0.3686 0.037 Uiso 1 1 calc R . .
C53 C 0.09797(10) 0.83201(19) 0.41370(16) 0.0340(7) Uani 1 1 d . . .
H53A H 0.1022 0.8161 0.4684 0.041 Uiso 1 1 calc R . .
C54 C 0.07127(10) 0.90231(19) 0.39335(17) 0.0358(7) Uani 1 1 d . . .
H54A H 0.0582 0.9344 0.4342 0.043 Uiso 1 1 calc R . .
C55 C 0.06386(10) 0.92504(19) 0.31195(17) 0.0387(7) Uani 1 1 d . . .
H55A H 0.0453 0.9718 0.2975 0.046 Uiso 1 1 calc R . .
C56 C 0.08443(10) 0.87722(19) 0.25216(17) 0.0367(7) Uani 1 1 d . . .
H56A H 0.0789 0.8923 0.1975 0.044 Uiso 1 1 calc R . .
Si1' Si 0.0000 0.45202(7) 0.2500 0.0272(3) Uani 1 2 d S . .
O1' O -0.04083(6) 0.50916(12) 0.19976(11) 0.0344(5) Uani 1 1 d . . .
C2' C 0.02629(9) 0.37332(17) 0.18122(15) 0.0266(6) Uani 1 1 d . . .
C3' C 0.01498(9) 0.29836(18) 0.21145(14) 0.0267(6) Uani 1 1 d . . .
C4' C -0.07072(12) 0.5706(2) 0.23530(19) 0.0514(9) Uani 1 1 d . . .
H4'B H -0.0843 0.6068 0.1931 0.077 Uiso 1 1 calc R . .
H4'C H -0.0508 0.6022 0.2746 0.077 Uiso 1 1 calc R . .
H4'D H -0.0972 0.5444 0.2622 0.077 Uiso 1 1 calc R . .
C21' C 0.05646(9) 0.39325(18) 0.11013(15) 0.0278(6) Uani 1 1 d . . .
C22' C 0.04787(10) 0.4679(2) 0.07020(17) 0.0383(7) Uani 1 1 d . . .
H22A H 0.0230 0.5026 0.0874 0.046 Uiso 1 1 calc R . .
C23' C 0.07537(11) 0.4923(2) 0.00519(18) 0.0457(8) Uani 1 1 d . . .
H23B H 0.0682 0.5421 -0.0215 0.055 Uiso 1 1 calc R . .
C24' C 0.11317(10) 0.4431(2) -0.01998(17) 0.0373(7) Uani 1 1 d . . .
H24B H 0.1317 0.4594 -0.0635 0.045 Uiso 1 1 calc R . .
C25' C 0.12328(10) 0.3696(2) 0.02012(16) 0.0348(7) Uani 1 1 d . . .
H25B H 0.1491 0.3365 0.0039 0.042 Uiso 1 1 calc R . .
C26' C 0.09536(10) 0.34420(19) 0.08463(16) 0.0335(7) Uani 1 1 d . . .
H26B H 0.1026 0.2942 0.1109 0.040 Uiso 1 1 calc R . .
C31' C 0.02624(9) 0.21625(17) 0.17555(15) 0.0276(6) Uani 1 1 d . . .
C32' C 0.06744(10) 0.17021(19) 0.20286(16) 0.0366(7) Uani 1 1 d . . .
H32B H 0.0891 0.1913 0.2439 0.044 Uiso 1 1 calc R . .
C33' C 0.07653(11) 0.0933(2) 0.16959(17) 0.0399(8) Uani 1 1 d . . .
H33B H 0.1046 0.0636 0.1876 0.048 Uiso 1 1 calc R . .
C34' C 0.04400(11) 0.06030(19) 0.10973(16) 0.0369(7) Uani 1 1 d . . .
H34A H 0.0497 0.0080 0.0883 0.044 Uiso 1 1 calc R . .
C35' C 0.00316(11) 0.10551(19) 0.08216(16) 0.0369(7) Uani 1 1 d . . .
H35A H -0.0187 0.0840 0.0415 0.044 Uiso 1 1 calc R . .
C36' C -0.00539(10) 0.18236(19) 0.11466(16) 0.0322(7) Uani 1 1 d . . .
H36A H -0.0331 0.2123 0.0953 0.039 Uiso 1 1 calc R . .

loop_
_atom_site_aniso_label
_atom_site_aniso_U_11
_atom_site_aniso_U_22
_atom_site_aniso_U_33
_atom_site_aniso_U_23
_atom_site_aniso_U_13
_atom_site_aniso_U_12
Si1 0.0314(4) 0.0451(6) 0.0280(4) 0.0014(4) 0.0001(3) 0.0133(4)
O1 0.0305(11) 0.0678(17) 0.0466(12) -0.0088(12) -0.0027(9) 0.0106(11)
O2 0.0492(13) 0.0527(15) 0.0375(11) 0.0046(11) 0.0050(9) 0.0191(12)
C2 0.0246(14) 0.0312(17) 0.0282(14) 0.0010(13) 0.0004(11) 0.0034(12)
C3 0.0274(14) 0.0239(16) 0.0291(14) -0.0041(12) 0.0018(11) -0.0029(12)
C4 0.0295(14) 0.0239(16) 0.0273(13) -0.0002(12) 0.0015(11) -0.0025(13)
C5 0.0299(14) 0.0290(17) 0.0275(14) 0.0016(13) 0.0024(11) 0.0027(13)
C6 0.0394(19) 0.088(3) 0.060(2) 0.003(2) 0.0052(16) 0.008(2)
C7 0.055(2) 0.062(3) 0.082(3) 0.023(2) 0.0231(19) 0.024(2)
C21 0.0302(15) 0.0205(16) 0.0296(14) 0.0031(12) 0.0000(11) 0.0031(12)
C22 0.0292(15) 0.0361(19) 0.0340(15) 0.0020(14) -0.0001(12) 0.0014(13)
C23 0.0435(18) 0.041(2) 0.0314(15) 0.0009(14) -0.0105(13) -0.0084(15)
C24 0.0519(19) 0.037(2) 0.0268(15) -0.0040(14) 0.0009(14) -0.0032(16)
C25 0.0386(17) 0.039(2) 0.0329(16) 0.0010(14) 0.0072(13) 0.0037(14)
C26 0.0307(15) 0.0351(19) 0.0297(14) 0.0006(13) -0.0008(12) 0.0042(13)
C31 0.0298(14) 0.0292(17) 0.0193(13) -0.0015(12) -0.0010(11) 0.0054(13)
C32 0.0365(16) 0.0314(18) 0.0283(14) 0.0005(13) -0.0023(12) 0.0021(14)
C33 0.063(2) 0.0274(19) 0.0332(16) -0.0018(14) 0.0015(15) 0.0086(16)
C34 0.053(2) 0.042(2) 0.0438(18) -0.0011(16) -0.0009(15) 0.0283(17)
C35 0.0311(16) 0.055(2) 0.0420(17) -0.0041(17) -0.0044(13) 0.0115(16)
C36 0.0337(16) 0.0334(18) 0.0301(14) -0.0053(13) -0.0019(12) 0.0063(14)
C41 0.0248(13) 0.0287(17) 0.0251(13) -0.0019(13) 0.0033(11) 0.0016(12)
C42 0.0304(15) 0.0267(17) 0.0336(15) -0.0014(13) -0.0004(12) -0.0006(13)
C43 0.0414(17) 0.0349(19) 0.0363(16) 0.0075(14) 0.0005(13) 0.0077(15)
C44 0.0432(18) 0.054(2) 0.0323(16) 0.0044(16) -0.0124(13) 0.0017(17)
C45 0.0448(18) 0.047(2) 0.0392(16) -0.0027(16) -0.0094(14) -0.0117(16)
C46 0.0417(16) 0.0300(18) 0.0322(15) 0.0024(14) 0.0011(13) -0.0029(14)
C51 0.0274(14) 0.0269(17) 0.0296(14) -0.0013(13) 0.0022(11) -0.0002(13)
C52 0.0315(15) 0.0286(17) 0.0339(15) 0.0039(14) 0.0054(12) 0.0025(13)
C53 0.0389(16) 0.0345(19) 0.0292(15) 0.0032(14) 0.0081(12) -0.0027(14)
C54 0.0393(16) 0.0331(19) 0.0363(16) -0.0043(14) 0.0134(13) 0.0000(14)
C55 0.0424(17) 0.0336(19) 0.0408(17) 0.0032(15) 0.0083(13) 0.0131(15)
C56 0.0410(17) 0.040(2) 0.0296(15) 0.0031(14) 0.0060(12) 0.0092(15)
Si1' 0.0295(6) 0.0240(6) 0.0282(5) 0.000 0.0011(4) 0.000
O1' 0.0367(11) 0.0323(12) 0.0338(10) 0.0002(9) -0.0002(8) 0.0069(9)
C2' 0.0245(14) 0.0269(17) 0.0276(14) 0.0021(12) -0.0037(11) 0.0002(12)
C3' 0.0266(14) 0.0285(17) 0.0242(13) -0.0018(12) -0.0055(11) 0.0016(12)
C4' 0.052(2) 0.053(2) 0.0486(19) -0.0060(17) -0.0023(15) 0.0241(18)
C21' 0.0268(14) 0.0307(17) 0.0253(13) -0.0008(13) -0.0036(11) -0.0016(13)
C22' 0.0349(16) 0.041(2) 0.0400(17) 0.0083(15) 0.0091(13) 0.0100(14)
C23' 0.0462(18) 0.044(2) 0.0471(18) 0.0145(17) 0.0072(15) 0.0055(16)
C24' 0.0353(16) 0.048(2) 0.0286(15) 0.0030(15) 0.0041(12) -0.0027(15)
C25' 0.0282(15) 0.045(2) 0.0313(15) -0.0062(15) 0.0033(12) 0.0039(14)
C26' 0.0383(16) 0.0309(18) 0.0312(15) 0.0014(13) 0.0005(12) 0.0047(14)
C31' 0.0327(15) 0.0265(17) 0.0238(13) 0.0036(12) 0.0037(11) -0.0012(13)
C32' 0.0451(18) 0.0319(19) 0.0316(15) -0.0034(14) -0.0071(13) 0.0048(15)
C33' 0.0464(18) 0.036(2) 0.0367(16) 0.0017(15) -0.0026(14) 0.0123(15)
C34' 0.0544(19) 0.0278(18) 0.0289(15) -0.0018(13) 0.0070(14) 0.0048(15)
C35' 0.0445(18) 0.0362(19) 0.0298(15) -0.0055(14) -0.0002(13) -0.0066(15)
C36' 0.0323(15) 0.0333(18) 0.0306(14) 0.0003(14) -0.0016(12) 0.0056(13)

loop_
_atom_type_symbol
_atom_type_description
_atom_type_scat_dispersion_real
_atom_type_scat_dispersion_imag
_atom_type_scat_source
C C 0.0033 0.0016 'International Tables Vol C Tables 4.2.6.8 and 6.1.1.4'
H H 0.0000 0.0000 'International Tables Vol C Tables 4.2.6.8 and 6.1.1.4'
O O 0.0106 0.0060 'International Tables Vol C Tables 4.2.6.8 and 6.1.1.4'
Si Si 0.0817 0.0704 'International Tables Vol C Tables 4.2.6.8 and 6.1.1.4'

loop_
_geom_angle_atom_site_label_1
_geom_angle_atom_site_label_2
_geom_angle_atom_site_label_3
_geom_angle
_geom_angle_site_symmetry_1
_geom_angle_site_symmetry_3
_geom_angle_publ_flag
O2 Si1 O1 107.22(12) . . ?
O2 Si1 C2 117.06(12) . . ?
O1 Si1 C2 108.42(12) . . ?
O2 Si1 C5 115.55(12) . . ?
O1 Si1 C5 114.41(11) . . ?
C2 Si1 C5 93.85(12) . . ?
C6 O1 Si1 128.8(2) . . ?
C7 O2 Si1 121.74(19) . . ?
C3 C2 C21 127.2(2) . . ?
C3 C2 Si1 106.72(19) . . ?
C21 C2 Si1 126.05(18) . . ?
C2 C3 C31 125.1(2) . . ?
C2 C3 C4 116.1(2) . . ?
C31 C3 C4 118.6(2) . . ?
C5 C4 C41 126.9(2) . . ?
C5 C4 C3 116.6(2) . . ?
C41 C4 C3 116.4(2) . . ?
C4 C5 C51 128.4(2) . . ?
C4 C5 Si1 106.25(18) . . ?
C51 C5 Si1 125.39(19) . . ?
O1 C6 H6A 109.5 . . ?
O1 C6 H6B 109.5 . . ?
H6A C6 H6B 109.5 . . ?
O1 C6 H6C 109.5 . . ?
H6A C6 H6C 109.5 . . ?
H6B C6 H6C 109.5 . . ?
O2 C7 H7A 109.5 . . ?
O2 C7 H7B 109.5 . . ?
H7A C7 H7B 109.5 . . ?
O2 C7 H7C 109.5 . . ?
H7A C7 H7C 109.5 . . ?
H7B C7 H7C 109.5 . . ?
C22 C21 C26 116.9(2) . . ?
C22 C21 C2 119.6(2) . . ?
C26 C21 C2 123.5(2) . . ?
C23 C22 C21 121.8(3) . . ?
C23 C22 H22B 119.1 . . ?
C21 C22 H22B 119.1 . . ?
C24 C23 C22 120.0(3) . . ?
C24 C23 H23A 120.0 . . ?
C22 C23 H23A 120.0 . . ?
C25 C24 C23 119.6(3) . . ?
C25 C24 H24A 120.2 . . ?
C23 C24 H24A 120.2 . . ?
C24 C25 C26 120.4(3) . . ?
C24 C25 H25A 119.8 . . ?
C26 C25 H25A 119.8 . . ?
C25 C26 C21 121.2(2) . . ?
C25 C26 H26A 119.4 . . ?
C21 C26 H26A 119.4 . . ?
C32 C31 C36 118.7(3) . . ?
C32 C31 C3 118.8(2) . . ?
C36 C31 C3 122.5(3) . . ?
C33 C32 C31 121.1(3) . . ?
C33 C32 H32A 119.4 . . ?
C31 C32 H32A 119.4 . . ?
C32 C33 C34 119.9(3) . . ?
C32 C33 H33A 120.1 . . ?
C34 C33 H33A 120.1 . . ?
C35 C34 C33 119.7(3) . . ?
C35 C34 H34B 120.2 . . ?
C33 C34 H34B 120.2 . . ?
C34 C35 C36 120.8(3) . . ?
C34 C35 H35B 119.6 . . ?
C36 C35 H35B 119.6 . . ?
C35 C36 C31 119.8(3) . . ?
C35 C36 H36B 120.1 . . ?
C31 C36 H36B 120.1 . . ?
C42 C41 C46 118.8(2) . . ?
C42 C41 C4 122.0(2) . . ?
C46 C41 C4 119.2(2) . . ?
C43 C42 C41 120.9(3) . . ?
C43 C42 H42A 119.5 . . ?
C41 C42 H42A 119.5 . . ?
C44 C43 C42 119.8(3) . . ?
C44 C43 H43A 120.1 . . ?
C42 C43 H43A 120.1 . . ?
C43 C44 C45 119.9(3) . . ?
C43 C44 H44A 120.1 . . ?
C45 C44 H44A 120.1 . . ?
C44 C45 C46 120.6(3) . . ?
C44 C45 H45A 119.7 . . ?
C46 C45 H45A 119.7 . . ?
C45 C46 C41 120.0(3) . . ?
C45 C46 H46A 120.0 . . ?
C41 C46 H46A 120.0 . . ?
C56 C51 C52 117.1(2) . . ?
C56 C51 C5 119.0(2) . . ?
C52 C51 C5 123.8(2) . . ?
C53 C52 C51 120.6(3) . . ?
C53 C52 H52A 119.7 . . ?
C51 C52 H52A 119.7 . . ?
C54 C53 C52 120.8(3) . . ?
C54 C53 H53A 119.6 . . ?
C52 C53 H53A 119.6 . . ?
C53 C54 C55 119.8(3) . . ?
C53 C54 H54A 120.1 . . ?
C55 C54 H54A 120.1 . . ?
C54 C55 C56 119.2(3) . . ?
C54 C55 H55A 120.4 . . ?
C56 C55 H55A 120.4 . . ?
C55 C56 C51 122.4(3) . . ?
C55 C56 H56A 118.8 . . ?
C51 C56 H56A 118.8 . . ?
O1' Si1' O1' 110.72(15) 2 . ?
O1' Si1' C2' 114.91(10) 2 . ?
O1' Si1' C2' 110.74(10) . . ?
O1' Si1' C2' 110.74(10) 2 2 ?
O1' Si1' C2' 114.91(10) . 2 ?
C2' Si1' C2' 94.00(17) . 2 ?
C4' O1' Si1' 125.07(17) . . ?
C3' C2' C21' 128.6(3) . . ?
C3' C2' Si1' 106.82(19) . . ?
C21' C2' Si1' 124.5(2) . . ?
C2' C3' C31' 126.9(2) . . ?
C2' C3' C3' 116.18(15) . 2 ?
C31' C3' C3' 116.89(14) . 2 ?
O1' C4' H4'B 109.5 . . ?
O1' C4' H4'C 109.5 . . ?
H4'B C4' H4'C 109.5 . . ?
O1' C4' H4'D 109.5 . . ?
H4'B C4' H4'D 109.5 . . ?
H4'C C4' H4'D 109.5 . . ?
C22' C21' C26' 117.5(2) . . ?
C22' C21' C2' 118.1(2) . . ?
C26' C21' C2' 124.3(3) . . ?
C21' C22' C23' 121.7(3) . . ?
C21' C22' H22A 119.2 . . ?
C23' C22' H22A 119.2 . . ?
C24' C23' C22' 120.3(3) . . ?
C24' C23' H23B 119.8 . . ?
C22' C23' H23B 119.8 . . ?
C23' C24' C25' 119.1(3) . . ?
C23' C24' H24B 120.5 . . ?
C25' C24' H24B 120.5 . . ?
C24' C25' C26' 120.9(3) . . ?
C24' C25' H25B 119.6 . . ?
C26' C25' H25B 119.6 . . ?
C25' C26' C21' 120.5(3) . . ?
C25' C26' H26B 119.8 . . ?
C21' C26' H26B 119.8 . . ?
C36' C31' C32' 117.9(3) . . ?
C36' C31' C3' 120.2(2) . . ?
C32' C31' C3' 121.9(2) . . ?
C33' C32' C31' 120.7(3) . . ?
C33' C32' H32B 119.6 . . ?
C31' C32' H32B 119.6 . . ?
C34' C33' C32' 120.3(3) . . ?
C34' C33' H33B 119.9 . . ?
C32' C33' H33B 119.9 . . ?
C35' C34' C33' 119.4(3) . . ?
C35' C34' H34A 120.3 . . ?
C33' C34' H34A 120.3 . . ?
C36' C35' C34' 120.1(3) . . ?
C36' C35' H35A 119.9 . . ?
C34' C35' H35A 119.9 . . ?
C35' C36' C31' 121.6(3) . . ?
C35' C36' H36A 119.2 . . ?
C31' C36' H36A 119.2 . . ?

loop_
_geom_bond_atom_site_label_1
_geom_bond_atom_site_label_2
_geom_bond_distance
_geom_bond_site_symmetry_2
_geom_bond_publ_flag
Si1 O2 1.619(2) . ?
Si1 O1 1.628(2) . ?
Si1 C2 1.856(3) . ?
Si1 C5 1.875(3) . ?
O1 C6 1.405(3) . ?
O2 C7 1.434(4) . ?
C2 C3 1.352(3) . ?
C2 C21 1.480(3) . ?
C3 C31 1.489(4) . ?
C3 C4 1.527(3) . ?
C4 C5 1.345(4) . ?
C4 C41 1.500(3) . ?
C5 C51 1.485(4) . ?
C6 H6A 0.9600 . ?
C6 H6B 0.9600 . ?
C6 H6C 0.9600 . ?
C7 H7A 0.9600 . ?
C7 H7B 0.9600 . ?
C7 H7C 0.9600 . ?
C21 C22 1.395(4) . ?
C21 C26 1.402(3) . ?
C22 C23 1.381(4) . ?
C22 H22B 0.9300 . ?
C23 C24 1.379(4) . ?
C23 H23A 0.9300 . ?
C24 C25 1.377(4) . ?
C24 H24A 0.9300 . ?
C25 C26 1.380(4) . ?
C25 H25A 0.9300 . ?
C26 H26A 0.9300 . ?
C31 C32 1.382(4) . ?
C31 C36 1.394(4) . ?
C32 C33 1.379(4) . ?
C32 H32A 0.9300 . ?
C33 C34 1.380(4) . ?
C33 H33A 0.9300 . ?
C34 C35 1.371(4) . ?
C34 H34B 0.9300 . ?
C35 C36 1.386(4) . ?
C35 H35B 0.9300 . ?
C36 H36B 0.9300 . ?
C41 C42 1.384(4) . ?
C41 C46 1.388(4) . ?
C42 C43 1.383(4) . ?
C42 H42A 0.9300 . ?
C43 C44 1.374(4) . ?
C43 H43A 0.9300 . ?
C44 C45 1.375(4) . ?
C44 H44A 0.9300 . ?
C45 C46 1.381(4) . ?
C45 H45A 0.9300 . ?
C46 H46A 0.9300 . ?
C51 C56 1.389(4) . ?
C51 C52 1.402(4) . ?
C52 C53 1.385(4) . ?
C52 H52A 0.9300 . ?
C53 C54 1.376(4) . ?
C53 H53A 0.9300 . ?
C54 C55 1.383(4) . ?
C54 H54A 0.9300 . ?
C55 C56 1.386(4) . ?
C55 H55A 0.9300 . ?
C56 H56A 0.9300 . ?
Si1' O1' 1.6240(19) 2 ?
Si1' O1' 1.6240(19) . ?
Si1' C2' 1.864(3) . ?
Si1' C2' 1.864(3) 2 ?
O1' C4' 1.424(3) . ?
C2' C3' 1.349(4) . ?
C2' C21' 1.492(3) . ?
C3' C31' 1.489(4) . ?
C3' C3' 1.536(5) 2 ?
C4' H4'B 0.9600 . ?
C4' H4'C 0.9600 . ?
C4' H4'D 0.9600 . ?
C21' C22' 1.385(4) . ?
C21' C26' 1.398(4) . ?
C22' C23' 1.387(4) . ?
C22' H22A 0.9300 . ?
C23' C24' 1.374(4) . ?
C23' H23B 0.9300 . ?
C24' C25' 1.376(4) . ?
C24' H24B 0.9300 . ?
C25' C26' 1.393(4) . ?
C25' H25B 0.9300 . ?
C26' H26B 0.9300 . ?
C31' C36' 1.386(4) . ?
C31' C32' 1.390(4) . ?
C32' C33' 1.384(4) . ?
C32' H32B 0.9300 . ?
C33' C34' 1.383(4) . ?
C33' H33B 0.9300 . ?
C34' C35' 1.377(4) . ?
C34' H34A 0.9300 . ?
C35' C36' 1.375(4) . ?
C35' H35A 0.9300 . ?
C36' H36A 0.9300 . ?

loop_
_geom_torsion_atom_site_label_1
_geom_torsion_atom_site_label_2
_geom_torsion_atom_site_label_3
_geom_torsion_atom_site_label_4
_geom_torsion
_geom_torsion_site_symmetry_1
_geom_torsion_site_symmetry_2
_geom_torsion_site_symmetry_3
_geom_torsion_site_symmetry_4
_geom_torsion_publ_flag
O2 Si1 O1 C6 -56.2(3) . . . . ?
C2 Si1 O1 C6 176.6(2) . . . . ?
C5 Si1 O1 C6 73.4(3) . . . . ?
O1 Si1 O2 C7 -175.2(2) . . . . ?
C2 Si1 O2 C7 -53.2(3) . . . . ?
C5 Si1 O2 C7 56.0(3) . . . . ?
O2 Si1 C2 C3 127.3(2) . . . . ?
O1 Si1 C2 C3 -111.3(2) . . . . ?
C5 Si1 C2 C3 6.0(2) . . . . ?
O2 Si1 C2 C21 -55.0(3) . . . . ?
O1 Si1 C2 C21 66.4(3) . . . . ?
C5 Si1 C2 C21 -176.3(2) . . . . ?
C21 C2 C3 C31 -8.3(5) . . . . ?
Si1 C2 C3 C31 169.3(2) . . . . ?
C21 C2 C3 C4 176.6(3) . . . . ?
Si1 C2 C3 C4 -5.7(3) . . . . ?
C2 C3 C4 C5 2.3(4) . . . . ?
C31 C3 C4 C5 -173.1(2) . . . . ?
C2 C3 C4 C41 -176.6(2) . . . . ?
C31 C3 C4 C41 8.0(3) . . . . ?
C41 C4 C5 C51 0.6(5) . . . . ?
C3 C4 C5 C51 -178.2(3) . . . . ?
C41 C4 C5 Si1 -178.7(2) . . . . ?
C3 C4 C5 Si1 2.5(3) . . . . ?
O2 Si1 C5 C4 -127.3(2) . . . . ?
O1 Si1 C5 C4 107.4(2) . . . . ?
C2 Si1 C5 C4 -4.8(2) . . . . ?
O2 Si1 C5 C51 53.3(3) . . . . ?
O1 Si1 C5 C51 -71.9(3) . . . . ?
C2 Si1 C5 C51 175.9(2) . . . . ?
C3 C2 C21 C22 151.0(3) . . . . ?
Si1 C2 C21 C22 -26.2(4) . . . . ?
C3 C2 C21 C26 -30.5(5) . . . . ?
Si1 C2 C21 C26 152.3(2) . . . . ?
C26 C21 C22 C23 2.7(4) . . . . ?
C2 C21 C22 C23 -178.7(3) . . . . ?
C21 C22 C23 C24 -1.3(5) . . . . ?
C22 C23 C24 C25 -1.1(5) . . . . ?
C23 C24 C25 C26 2.0(5) . . . . ?
C24 C25 C26 C21 -0.6(5) . . . . ?
C22 C21 C26 C25 -1.7(4) . . . . ?
C2 C21 C26 C25 179.8(3) . . . . ?
C2 C3 C31 C32 -62.8(4) . . . . ?
C4 C3 C31 C32 112.1(3) . . . . ?
C2 C3 C31 C36 118.4(3) . . . . ?
C4 C3 C31 C36 -66.6(3) . . . . ?
C36 C31 C32 C33 0.7(4) . . . . ?
C3 C31 C32 C33 -178.1(2) . . . . ?
C31 C32 C33 C34 0.0(4) . . . . ?
C32 C33 C34 C35 -0.8(4) . . . . ?
C33 C34 C35 C36 0.9(5) . . . . ?
C34 C35 C36 C31 -0.2(4) . . . . ?
C32 C31 C36 C35 -0.6(4) . . . . ?
C3 C31 C36 C35 178.2(2) . . . . ?
C5 C4 C41 C42 112.9(3) . . . . ?
C3 C4 C41 C42 -68.4(3) . . . . ?
C5 C4 C41 C46 -69.1(4) . . . . ?
C3 C4 C41 C46 109.7(3) . . . . ?
C46 C41 C42 C43 0.5(4) . . . . ?
C4 C41 C42 C43 178.6(2) . . . . ?
C41 C42 C43 C44 -1.3(4) . . . . ?
C42 C43 C44 C45 1.1(4) . . . . ?
C43 C44 C45 C46 -0.3(5) . . . . ?
C44 C45 C46 C41 -0.5(4) . . . . ?
C42 C41 C46 C45 0.4(4) . . . . ?
C4 C41 C46 C45 -177.8(2) . . . . ?
C4 C5 C51 C56 156.1(3) . . . . ?
Si1 C5 C51 C56 -24.7(4) . . . . ?
C4 C5 C51 C52 -24.6(4) . . . . ?
Si1 C5 C51 C52 154.6(2) . . . . ?
C56 C51 C52 C53 -2.5(4) . . . . ?
C5 C51 C52 C53 178.3(3) . . . . ?
C51 C52 C53 C54 0.3(4) . . . . ?
C52 C53 C54 C55 1.6(4) . . . . ?
C53 C54 C55 C56 -1.3(4) . . . . ?
C54 C55 C56 C51 -1.0(5) . . . . ?
C52 C51 C56 C55 2.8(4) . . . . ?
C5 C51 C56 C55 -177.9(3) . . . . ?
O1' Si1' O1' C4' -56.6(2) 2 . . . ?
C2' Si1' O1' C4' 174.7(2) . . . . ?
C2' Si1' O1' C4' 69.8(3) 2 . . . ?
O1' Si1' C2' C3' 114.83(18) 2 . . . ?
O1' Si1' C2' C3' -118.80(18) . . . . ?
C2' Si1' C2' C3' -0.25(12) 2 . . . ?
O1' Si1' C2' C21' -61.8(2) 2 . . . ?
O1' Si1' C2' C21' 64.6(2) . . . . ?
C2' Si1' C2' C21' -176.9(3) 2 . . . ?
C21' C2' C3' C31' -6.3(4) . . . . ?
Si1' C2' C3' C31' 177.3(2) . . . . ?
C21' C2' C3' C3' 177.1(2) . . . 2 ?
Si1' C2' C3' C3' 0.6(3) . . . 2 ?
C3' C2' C21' C22' 155.1(3) . . . . ?
Si1' C2' C21' C22' -29.0(3) . . . . ?
C3' C2' C21' C26' -29.7(4) . . . . ?
Si1' C2' C21' C26' 146.2(2) . . . . ?
C26' C21' C22' C23' 2.4(4) . . . . ?
C2' C21' C22' C23' 178.0(3) . . . . ?
C21' C22' C23' C24' -1.8(5) . . . . ?
C22' C23' C24' C25' 0.0(5) . . . . ?
C23' C24' C25' C26' 0.9(4) . . . . ?
C24' C25' C26' C21' -0.2(4) . . . . ?
C22' C21' C26' C25' -1.4(4) . . . . ?
C2' C21' C26' C25' -176.7(2) . . . . ?
C2' C3' C31' C36' -84.4(3) . . . . ?
C3' C3' C31' C36' 92.2(3) 2 . . . ?
C2' C3' C31' C32' 97.4(3) . . . . ?
C3' C3' C31' C32' -86.0(3) 2 . . . ?
C36' C31' C32' C33' 0.4(4) . . . . ?
C3' C31' C32' C33' 178.7(3) . . . . ?
C31' C32' C33' C34' -1.4(4) . . . . ?
C32' C33' C34' C35' 1.5(4) . . . . ?
C33' C34' C35' C36' -0.7(4) . . . . ?
C34' C35' C36' C31' -0.2(4) . . . . ?
C32' C31' C36' C35' 0.4(4) . . . . ?
C3' C31' C36' C35' -177.9(2) . . . . ?
